data_4116966
loop_
_publ_author_name
'Joseph P. Konopelski'
'Lubov K. Filonova'
'Marilyn M. Olmstead'

_publ_section_title
;
 Dipeptide Surrogates Containing Asparagine-Derived
 Tetrahydropyrimidinones: Preparation, Structure, and Use in Solid Phase
 Synthesis
;
_journal_name_full 'Journal of the American Chemical Society'
_journal_page_first 4305
_journal_page_last 4306
_journal_paper_doi 10.1021/ja9639271
_journal_volume 119
_journal_year 1997
_chemical_formula_moiety ' C17 H27 Rh1 B1 F4 '
_chemical_formula_sum 'C17 H27 B F4 Rh'
_chemical_formula_weight 434.10
_space_group_IT_number 86
_symmetry_cell_setting tetragonal
_symmetry_space_group_name_Hall '-P 4bc'
_symmetry_space_group_name_H-M 'P 42/n :2'
_atom_sites_solution_hydrogens geom
_atom_sites_solution_primary direct
_cell_angle_alpha 90
_cell_angle_beta 90
_cell_angle_gamma 90
_cell_formula_units_Z 8.00
_cell_length_a 21.183(2)
_cell_length_b 21.180(3)
_cell_length_c 8.324(2)
_cell_measurement_reflns_used 25
_cell_measurement_temperature 25
_cell_measurement_theta_max 14
_cell_measurement_theta_min 12
_cell_volume 3734.6(11)
_computing_cell_refinement 'CAD-4 EXPRESS software (Enraf-Nonius)'
_computing_data_collection 'CAD-4 EXPRESS software (Enraf-Nonius)'
_computing_data_reduction
;
RC93 (Watkin, D.J., Prout, C.K., Lilley, P.M.deQ. 1994)
;
_computing_molecular_graphics
;
 CAMERON (Watkin, Prout & Pearce,  1996)
;
_computing_publication_material
;
CRYSTALS Issue 10 (Watkin, Prout, Carruthers & Betteridge, 1996)
;
_computing_structure_refinement
;
CRYSTALS Issue 10 (Watkin, Prout, Carruthers & Betteridge, 1996)
;
_computing_structure_solution 'SIR92 (Giacovazzo et al, 1992)'
_diffrn_ambient_temperature 293
_diffrn_measurement_device '  Enraf-nonius CAD4 '
_diffrn_measurement_method 2\q/\w
_diffrn_radiation_monochromator graphite
_diffrn_radiation_type 'Mo K\a'
_diffrn_radiation_wavelength 0.71073
_diffrn_reflns_av_R_equivalents 0.021
_diffrn_reflns_limit_h_max 20
_diffrn_reflns_limit_h_min 0
_diffrn_reflns_limit_k_max 20
_diffrn_reflns_limit_k_min 0
_diffrn_reflns_limit_l_max 8
_diffrn_reflns_limit_l_min 0
_diffrn_reflns_number 2027
_diffrn_reflns_theta_max 26.0
_diffrn_reflns_theta_min 1.50
_diffrn_standards_decay_% 1.10
_diffrn_standards_interval_time 60
_diffrn_standards_number 3
_exptl_absorpt_coefficient_mu 0.93
_exptl_absorpt_correction_T_max 1.04
_exptl_absorpt_correction_T_min 0.94
_exptl_absorpt_correction_type DIFABS
_exptl_absorpt_process_details 'refined from delta-F'
_exptl_crystal_colour 'yellow '
_exptl_crystal_density_diffrn 1.54
_exptl_crystal_description 'parallelepiped '
_exptl_crystal_F_000 1758.2
_exptl_crystal_size_max 0.40
_exptl_crystal_size_mid 0.20
_exptl_crystal_size_min 0.18
_refine_diff_density_max 0.91
_refine_diff_density_min -1.35
_refine_ls_extinction_method none
_refine_ls_goodness_of_fit_obs 1.0947
_refine_ls_hydrogen_treatment
;
 H atoms placed geometrically after each cycle
;
_refine_ls_matrix_type full
_refine_ls_number_parameters 209
_refine_ls_number_reflns 1083
_refine_ls_R_factor_obs 0.0473
_refine_ls_shift/esd_max 0.411864
_refine_ls_structure_factor_coef F
_refine_ls_weighting_scheme
;
 Chebychev polynomial (Carruthers & Watkin, 1979)
;
_refine_ls_wR_factor_obs 0.0526
_reflns_limit_h_max 14
_reflns_limit_h_min -13
_reflns_limit_k_max 20
_reflns_limit_k_min 0
_reflns_limit_l_max 8
_reflns_limit_l_min 0
_reflns_number_observed 1083
_reflns_number_total 1732
_reflns_observed_criterion >3.00\s(I)
_cod_data_source_file ja9639271_2.cif
_cod_data_source_block C17H27Rh1B1F4
_cod_depositor_comments
;
The following automatic conversions were performed:

'_atom_sites_solution_primary' value 'direct_Methods' was changed to
'direct'.

'_atom_sites_solution_hydrogens' value 'Geometric' was changed to
'geom'.

Automatic conversion script
Id: cif_fix_values 6452 2018-10-05 10:23:21Z andrius 
;
_cod_original_cell_volume 3734.54(1)
_cod_original_sg_symbol_H-M 'P 42/n '
_cod_original_formula_sum ' C17 H27 Rh1 B1 F4 '
_cod_database_code 4116966

loop_
_symmetry_equiv_pos_as_xyz
x,y,z
-x,-y,-z
-y,x+1/2,z+1/2
y,-x+1/2,-z+1/2
-x+1/2,-y+1/2,z
x+1/2,y+1/2,-z
y+1/2,-x,z+1/2
-y+1/2,x,-z+1/2

loop_
_atom_site_aniso_label
_atom_site_aniso_U_11
_atom_site_aniso_U_22
_atom_site_aniso_U_33
_atom_site_aniso_U_23
_atom_site_aniso_U_13
_atom_site_aniso_U_12
RH1 0.0532(6) 0.0554(6) 0.0566(5) 0.0010(6) -0.0022(5) -0.0011(5)
C1 0.11(1) 0.10(1) 0.061(9) 0.010(9) 0.015(9) -0.032(9)
C2 0.11(1) 0.08(1) 0.07(1) -0.002(8) 0.004(9) 0.025(8)
C3 0.10(1) 0.09(1) 0.056(8) 0.000(8) -0.020(8) -0.012(9)
C4 0.09(1) 0.11(1) 0.08(1) 0.001(9) -0.020(8) 0.021(9)
C5 0.18(2) 0.08(1) 0.039(8) -0.001(7) -0.01(1) -0.01(1)
C6 0.069(8) 0.10(1) 0.063(9) 0.003(8) -0.014(7) -0.013(7)
C7 0.069(9) 0.12(1) 0.10(1) 0.01(1) -0.024(9) 0.007(9)
C8 0.13(1) 0.11(1) 0.15(2) 0.03(1) -0.04(1) 0.03(1)
C9 0.12(1) 0.073(9) 0.10(1) 0.010(9) -0.02(1) -0.011(9)
C10 0.072(9) 0.09(1) 0.059(9) 0.013(8) -0.007(7) -0.021(8)
C11 0.072(8) 0.071(9) 0.055(8) 0.011(7) -0.002(7) -0.001(7)
C12 0.12(1) 0.069(9) 0.08(1) -0.011(8) 0.024(9) 0.014(9)
C13 0.09(1) 0.11(1) 0.08(1) -0.012(9) -0.025(9) -0.008(9)

loop_
_atom_site_label
_atom_site_fract_x
_atom_site_fract_y
_atom_site_fract_z
_atom_site_U_iso_or_equiv
_atom_site_occupancy
_atom_site_thermal_displace_type
RH1 0.37433(4) 0.08330(4) 0.6875(1) 0.0550 1.0000 Uani
C1 0.3358(7) 0.0509(7) 0.921(2) 0.0853 1.0000 Uani
C2 0.3566(7) 0.1142(6) 0.942(2) 0.0840 1.0000 Uani
C3 0.4199(7) 0.1154(6) 0.918(1) 0.0779 1.0000 Uani
C4 0.4419(7) 0.0530(8) 0.884(2) 0.0892 1.0000 Uani
C5 0.3898(9) 0.0132(6) 0.892(1) 0.0812 1.0000 Uani
C6 0.3100(6) 0.0490(6) 0.513(2) 0.0735 1.0000 Uani
C7 0.2926(6) 0.1094(7) 0.561(2) 0.0904 1.0000 Uani
C8 0.3062(8) 0.1679(8) 0.457(2) 0.1179 1.0000 Uani
C9 0.3709(7) 0.1756(6) 0.409(2) 0.0925 1.0000 Uani
C10 0.4184(6) 0.1399(6) 0.513(1) 0.0714 1.0000 Uani
C11 0.4353(5) 0.0776(5) 0.488(1) 0.0648 1.0000 Uani
C12 0.4096(7) 0.0381(6) 0.355(2) 0.0866 1.0000 Uani
C13 0.3382(7) 0.0327(7) 0.357(2) 0.0904 1.0000 Uani
C50 0.413(1) -0.060(1) 0.874(3) 0.075(7) 0.5000 Uiso
C51 0.373(1) -0.089(2) 0.761(4) 0.077(8) 0.5000 Uiso
C500 0.369(1) -0.058(1) 0.896(3) 0.057(6) 0.4000 Uiso
C501 0.400(1) -0.085(2) 0.745(5) 0.090(9) 0.4000 Uiso
C101 0.4484(8) -0.1866(8) 0.748(2) 0.117(5) 1.0000 Uiso
C102 0.3367(8) -0.1884(7) 0.743(2) 0.108(5) 1.0000 Uiso
N1 0.3879(9) -0.1611(9) 0.807(3) 0.068(5) 0.5000 Uiso
N100 0.393(1) -0.158(1) 0.711(3) 0.098(7) 0.4000 Uiso
B1 0.3952(5) -0.1742(5) 0.262(1) 0.16(1) 1.0000 Uiso
F10 0.4279(9) -0.2155(8) 0.351(2) 0.141(7) 0.5000 Uiso
F11 0.433(1) -0.128(1) 0.219(3) 0.20(1) 0.5000 Uiso
F12 0.374(1) -0.202(1) 0.131(2) 0.20(1) 0.5000 Uiso
F13 0.348(1) -0.153(1) 0.343(3) 0.24(1) 0.5000 Uiso
F20 0.385(1) -0.216(1) 0.375(2) 0.22(1) 0.5000 Uiso
F21 0.4177(9) -0.1218(8) 0.330(2) 0.152(7) 0.5000 Uiso
F22 0.3419(9) -0.162(1) 0.190(3) 0.190(9) 0.5000 Uiso
F23 0.435(1) -0.1957(9) 0.155(2) 0.167(8) 0.5000 Uiso
H11 0.2928 0.0364 0.9258 0.1067 1.0000 Uiso
H21 0.3308 0.1500 0.9690 0.1042 1.0000 Uiso
H31 0.4463 0.1522 0.9241 0.0955 1.0000 Uiso
H41 0.4844 0.0408 0.8591 0.1110 1.0000 Uiso
H61 0.3028 0.0153 0.5881 0.0903 1.0000 Uiso
H71 0.2716 0.1148 0.6624 0.1123 1.0000 Uiso
H81 0.2937 0.2042 0.5180 0.1549 1.0000 Uiso
H82 0.2806 0.1645 0.3625 0.1549 1.0000 Uiso
H91 0.3808 0.2199 0.4132 0.1131 1.0000 Uiso
H92 0.3750 0.1611 0.2999 0.1131 1.0000 Uiso
H101 0.4376 0.1624 0.6004 0.0910 1.0000 Uiso
H111 0.4655 0.0591 0.5603 0.0788 1.0000 Uiso
H121 0.4270 -0.0036 0.3654 0.1087 1.0000 Uiso
H122 0.4223 0.0563 0.2553 0.1087 1.0000 Uiso
H131 0.3269 -0.0100 0.3305 0.1119 1.0000 Uiso
H132 0.3214 0.0607 0.2764 0.1119 1.0000 Uiso

loop_
_atom_type_symbol
_atom_type_scat_dispersion_real
_atom_type_scat_dispersion_imag
_atom_type_scat_Cromer_Mann_a1
_atom_type_scat_Cromer_Mann_b1
_atom_type_scat_Cromer_Mann_a2
_atom_type_scat_Cromer_Mann_b2
_atom_type_scat_Cromer_Mann_a3
_atom_type_scat_Cromer_Mann_b3
_atom_type_scat_Cromer_Mann_a4
_atom_type_scat_Cromer_Mann_b4
_atom_type_scat_Cromer_Mann_c
_atom_type_scat_source
'C   ' 0.0020 0.0020 2.3100 20.8439 1.0200 10.2075 1.5886 0.5687 0.8650 51.6512 0.2156 International_Tables_Vol_IV_Table_2.2B
'H   ' 0.0000 0.0000 0.4930 10.5109 0.3229 26.1257 0.1402 3.1424 0.0408 57.7997 0.0030 International_Tables_Vol_IV_Table_2.2B
'Cl  ' 0.1320 0.1590 11.4604 0.0104 7.1964 1.1662 6.2556 18.5194 1.6455 47.7784 -9.5574 International_Tables_Vol_IV_Table_2.2B
'Rh  ' -1.2870 0.9190 19.2957 0.7515 14.3501 8.2176 4.7343 25.8749 1.2892 98.6062 5.3280 International_Tables_Vol_IV_Table_2.2B
'N   ' 0.0040 0.0030 12.2126 0.0057 3.1322 9.8933 2.0125 28.9975 1.1663 0.5826 -11.5290 International_Tables_Vol_IV_Table_2.2B
'B   ' 0.0000 0.0010 2.0545 23.2185 1.3326 1.0210 1.0979 60.3498 0.7068 0.1403 -0.1932 International_Tables_Vol_IV_Table_2.2B
'F   ' 0.0140 0.0100 3.5392 10.2825 2.6412 4.2944 1.5170 0.2615 1.0243 26.1476 0.2776 International_Tables_Vol_IV_Table_2.2B

loop_
_geom_angle_atom_site_label_1
_geom_angle_atom_site_label_2
_geom_angle_atom_site_label_3
_geom_angle
_geom_angle_publ_flag
C1 RH1 C2 37.1(5) no
C1 RH1 C3 60.2(5) no
C2 RH1 C3 35.0(5) no
C1 RH1 C4 60.8(5) no
C2 RH1 C4 60.5(5) no
C3 RH1 C4 36.9(5) no
C1 RH1 C5 36.6(5) no
C2 RH1 C5 60.6(4) no
C3 RH1 C5 59.9(5) no
C4 RH1 C5 35.6(5) no
C1 RH1 C6 104.9(5) no
C2 RH1 C6 129.6(5) no
C3 RH1 C6 164.1(5) no
C4 RH1 C6 143.4(5) no
C5 RH1 C6 112.3(5) no
C1 RH1 C7 102.6(6) no
C2 RH1 C7 105.0(5) no
C3 RH1 C7 134.5(6) no
C4 RH1 C7 163.2(6) no
C5 RH1 C7 131.6(6) no
C1 RH1 C10 161.0(5) no
C2 RH1 C10 124.0(5) no
C3 RH1 C10 103.1(5) no
C4 RH1 C10 112.3(5) no
C5 RH1 C10 145.4(6) no
C1 RH1 C11 154.0(5) no
C2 RH1 C11 149.5(5) no
C3 RH1 C11 115.2(5) no
C4 RH1 C11 99.5(5) no
C5 RH1 C11 117.5(5) no
C6 RH1 C7 38.4(5) no
C6 RH1 C10 90.5(5) no
C7 RH1 C10 82.4(5) no
C6 RH1 C11 80.6(5) no
C7 RH1 C11 97.2(5) no
C10 RH1 C11 38.4(4) no
RH1 C1 C2 72.7(8) no
RH1 C1 C5 74.0(8) no
C2 C1 C5 107.5(12) no
RH1 C1 H11 118.6(11) no
C2 C1 H11 126.1(15) no
C5 C1 H11 126.4(15) no
RH1 C2 C1 70.3(8) no
RH1 C2 C3 72.6(8) no
C1 C2 C3 107.8(12) no
RH1 C2 H21 122.7(10) no
C1 C2 H21 126.6(15) no
C3 C2 H21 125.5(15) no
RH1 C3 C2 72.4(8) no
RH1 C3 C4 72.0(7) no
C2 C3 C4 109.6(12) no
RH1 C3 H31 122.4(9) no
C2 C3 H31 125.7(14) no
C4 C3 H31 124.7(15) no
RH1 C4 C3 71.2(7) no
RH1 C4 C5 72.8(8) no
C3 C4 C5 106.9(13) no
RH1 C4 H41 120.9(10) no
C3 C4 H41 126.8(16) no
C5 C4 H41 126.3(17) no
RH1 C5 C1 69.3(8) no
RH1 C5 C4 71.6(8) no
C1 C5 C4 108.0(12) no
RH1 C5 C50 126.4(12) no
C1 C5 C50 142.4(17) no
C4 C5 C50 109.5(17) no
RH1 C5 C500 126.8(12) no
C1 C5 C500 107.7(16) no
C4 C5 C500 144.0(18) no
C50 C5 C500 34.6(11) no
RH1 C6 C7 70.1(7) no
RH1 C6 C13 115.1(9) no
C7 C6 C13 125.0(13) no
RH1 C6 H61 85.0(7) no
C7 C6 H61 117.4(14) no
C13 C6 H61 117.6(13) no
RH1 C7 C6 71.4(7) no
RH1 C7 C8 109.8(10) no
C6 C7 C8 122.3(14) no
RH1 C7 H71 88.3(9) no
C6 C7 H71 118.7(15) no
C8 C7 H71 118.9(15) no
C7 C8 C9 115.4(12) no
C7 C8 H81 107.5(18) no
C9 C8 H81 108.8(16) no
C7 C8 H82 107.0(15) no
C9 C8 H82 108.4(18) no
H81 C8 H82 109.8(14) no
C8 C9 C10 114.3(13) no
C8 C9 H91 107.9(15) no
C10 C9 H91 108.4(12) no
C8 C9 H92 108.5(14) no
C10 C9 H92 108.4(13) no
H91 C9 H92 109.3(14) no
RH1 C10 C9 112.5(9) no
RH1 C10 C11 71.0(7) no
C9 C10 C11 123.9(11) no
RH1 C10 H101 86.9(8) no
C9 C10 H101 117.7(13) no
C11 C10 H101 118.5(12) no
RH1 C11 C10 70.6(7) no
RH1 C11 C12 113.0(8) no
C10 C11 C12 123.5(11) no
RH1 C11 H111 86.4(7) no
C10 C11 H111 117.9(12) no
C12 C11 H111 118.6(12) no
C11 C12 C13 113.8(11) no
C11 C12 H121 108.1(13) no
C13 C12 H121 108.2(13) no
C11 C12 H122 108.4(12) no
C13 C12 H122 108.6(14) no
H121 C12 H122 109.8(12) no
C6 C13 C12 113.2(11) no
C6 C13 H131 108.7(13) no
C12 C13 H131 108.6(13) no
C6 C13 H132 108.7(13) no
C12 C13 H132 108.4(13) no
H131 C13 H132 109.2(12) no
C5 C50 C51 107.2(22) no
C5 C50 C500 69.2(24) no
C51 C50 C500 63.8(23) no
C5 C50 C501 115.7(25) no
C51 C50 C501 25.1(19) no
C500 C50 C501 88.6(30) no
C50 C51 C500 41.0(16) no
C50 C51 C501 61.2(55) no
C500 C51 C501 101.6(66) no
C50 C51 N1 97.9(22) no
C500 C51 N1 106.8(24) no
C501 C51 N1 88.5(62) no
C50 C51 N100 114.8(25) no
C500 C51 N100 135.6(28) no
C501 C51 N100 77.7(62) no
N1 C51 N100 29.5(13) no
C5 C500 C50 76.2(24) no
C5 C500 C51 116.4(23) no
C50 C500 C51 75.2(26) no
C5 C500 C501 102.9(21) no
C50 C500 C501 53.2(22) no
C51 C500 C501 22.3(18) no
C50 C501 C51 93.7(64) no
C50 C501 C500 38.2(16) no
C51 C501 C500 56.1(56) no
C50 C501 N1 100.6(27) no
C51 C501 N1 71.1(59) no
C500 C501 N1 92.6(21) no
C50 C501 N100 127.7(32) no
C51 C501 N100 80.6(63) no
C500 C501 N100 118.9(26) no
N1 C501 N100 28.5(13) no
N1 C101 N100 33.1(13) no
N1 C102 N100 34.8(13) no
C51 N1 C501 20.5(14) no
C51 N1 C101 116.1(17) no
C501 N1 C101 96.4(16) no
C51 N1 C102 99.1(17) no
C501 N1 C102 114.2(19) no
C101 N1 C102 114.3(17) no
C51 N1 N100 73.6(29) no
C501 N1 N100 66.8(30) no
C101 N1 N100 65.3(27) no
C102 N1 N100 75.5(28) no
C51 N100 C501 21.8(15) no
C51 N100 C101 125.7(24) no
C501 N100 C101 108.1(23) no
C51 N100 C102 98.4(20) no
C501 N100 C102 120.1(23) no
C101 N100 C102 119.5(23) no
C51 N100 N1 76.9(29) no
C501 N100 N1 84.7(32) no
C101 N100 N1 81.5(30) no
C102 N100 N1 69.7(27) no
F10 B1 F11 109.2(8) no
F10 B1 F12 109.9(8) no
F11 B1 F12 108.3(8) no
F10 B1 F13 109.7(8) no
F11 B1 F13 110.2(8) no
F12 B1 F13 109.5(8) no
F10 B1 F20 41.1(10) no
F11 B1 F20 143.6(12) no
F12 B1 F20 103.4(12) no
F13 B1 F20 74.5(11) no
F10 B1 F21 97.0(11) no
F11 B1 F21 43.8(10) no
F12 B1 F21 147.8(12) no
F13 B1 F21 76.0(11) no
F20 B1 F21 108.5(8) no
F10 B1 F22 146.3(12) no
F11 B1 F22 104.3(13) no
F12 B1 F22 54.7(10) no
F13 B1 F22 59.9(11) no
F20 B1 F22 108.5(8) no
F10 B1 F23 79.6(10) no
F11 B1 F23 71.7(11) no
F12 B1 F23 59.8(10) no
F13 B1 F23 168.4(11) no
F20 B1 F23 111.1(8) no
F21 B1 F22 109.6(8) no
F21 B1 F23 110.6(8) no
F22 B1 F23 108.5(8) no
B1 F10 F20 68.2(14) no
B1 F11 F21 69.5(14) no
B1 F11 F23 54.1(9) no
F21 F11 F23 117.4(19) no
B1 F12 F22 62.1(11) no
B1 F12 F23 59.9(10) no
F22 F12 F23 115.2(17) no
B1 F13 F20 53.7(9) no
B1 F13 F21 53.4(9) no
F20 F13 F21 85.0(12) no
B1 F13 F22 60.7(11) no
F20 F13 F22 95.3(15) no
F21 F13 F22 95.1(14) no
B1 F20 F10 70.6(15) no
B1 F20 F13 51.8(9) no
F10 F20 F13 115.1(19) no
B1 F21 F11 66.7(14) no
B1 F21 F13 50.6(8) no
F11 F21 F13 107.4(18) no
B1 F22 F12 63.2(11) no
B1 F22 F13 59.4(11) no
F12 F22 F13 116.8(18) no
B1 F23 F11 54.1(9) no
B1 F23 F12 60.4(10) no
F11 F23 F12 96.6(14) no

loop_
_geom_bond_atom_site_label_1
_geom_bond_atom_site_label_2
_geom_bond_distance
_geom_bond_publ_flag
RH1 C1 2.22(1) no
RH1 C2 2.25(1) no
RH1 C3 2.26(1) no
RH1 C4 2.27(1) no
RH1 C5 2.28(1) no
RH1 C6 2.12(1) no
RH1 C7 2.10(1) no
RH1 C10 2.10(1) no
RH1 C11 2.11(1) no
C1 C2 1.42(2) yes
C1 C5 1.42(2) yes
C1 H11 0.96(1) no
C2 C3 1.36(2) yes
C2 H21 0.96(1) no
C3 C4 1.43(2) yes
C3 H31 0.96(1) no
C4 C5 1.39(2) yes
C4 H41 0.96(1) no
C5 C50 1.63(3) yes
C5 C500 1.57(3) yes
C6 C7 1.39(2) yes
C6 C13 1.48(2) yes
C6 H61 0.96(1) no
C7 C8 1.54(2) yes
C7 H71 0.96(2) no
C8 C9 1.44(2) yes
C8 H81 0.96(2) no
C8 H82 0.96(2) no
C9 C10 1.53(2) yes
C9 H91 0.96(1) no
C9 H92 0.96(2) no
C10 C11 1.38(2) yes
C10 H101 0.96(1) no
C11 C12 1.49(2) yes
C11 H111 0.96(1) no
C12 C13 1.52(2) yes
C12 H121 0.96(1) no
C12 H122 0.96(1) no
C13 H131 0.96(1) no
C13 H132 0.96(1) no
C50 C51 1.40(4) yes
C50 C500 0.95(3) yes
C50 C501 1.23(4) yes
C51 C500 1.30(4) yes
C51 C501 0.60(4) yes
C51 N1 1.61(4) yes
C51 N100 1.59(4) yes
C500 C501 1.54(5) yes
C501 N1 1.70(4) yes
C501 N100 1.57(5) yes
C101 N1 1.48(3) yes
C101 N100 1.36(3) yes
C102 N1 1.34(2) yes
C102 N100 1.38(3) yes
N1 N100 0.82(3) yes
B1 F10 1.34(1) yes
B1 F11 1.31(2) yes
B1 F12 1.32(2) yes
B1 F13 1.29(2) yes
B1 F20 1.32(2) yes
B1 F21 1.34(2) yes
B1 F22 1.30(2) yes
B1 F23 1.31(2) yes
F10 F20 0.94(2) yes
F11 F21 0.99(2) yes
F11 F23 1.53(2) yes
F12 F22 1.20(2) yes
F12 F23 1.31(2) yes
F13 F20 1.58(2) yes
F13 F21 1.61(2) yes
F13 F22 1.29(2) yes
